data_2020671
loop_
_publ_author_name
'Chia, Tze Shyang'
'Quah, Ching Kheng'

_publ_section_title
;
 Monoclinic-to-orthorhombic phase transition of the
 hexamethylenetetramine--2-methylbenzoic acid (1/2) cocrystal with
 temperature-dependent dynamic molecular disorder
;
_journal_coeditor_code EG3207
_journal_issue 12
_journal_name_full 'Acta Crystallographica Section C'
_journal_page_first 971
_journal_page_last 980
_journal_paper_doi 10.1107/S2053229616016831
_journal_volume 72
_journal_year 2016
_chemical_formula_iupac 'C6 H12 N4, 2C8 H8 O2'
_chemical_formula_moiety 'C6 H12 N4, 2(C8 H8 O2)'
_chemical_formula_sum 'C22 H28 N4 O4'
_chemical_formula_weight 412.48
_chemical_name_common
;
Hexamethylenetetramine bis(<i>o</i>-toluic acid)
;
_chemical_name_systematic
;
Hexamethylenetetramine--2-methylbenzoic acid (1/2)
;
_space_group_crystal_system orthorhombic
_space_group_IT_number 56
_space_group_name_Hall '-P 2ab 2ac'
_space_group_name_H-M_alt 'P c c n'
_symmetry_space_group_name_Hall '-P 2ab 2ac'
_symmetry_space_group_name_H-M 'P c c n'
_atom_sites_solution_hydrogens mixed
_audit_creation_method SHELXL-2014/7
_cell_angle_alpha 90
_cell_angle_beta 90
_cell_angle_gamma 90
_cell_formula_units_Z 8
_cell_length_a 31.0133(15)
_cell_length_b 9.3657(5)
_cell_length_c 14.3540(7)
_cell_measurement_reflns_used 9951
_cell_measurement_temperature 166.00(10)
_cell_measurement_theta_max 26.60
_cell_measurement_theta_min 2.17
_cell_volume 4169.3(4)
_computing_cell_refinement
;
SAINT (Bruker, 2009)
;
_computing_data_collection
;
APEX2 (Bruker, 2009)
;
_computing_data_reduction
;
SAINT (Bruker, 2009)
;
_computing_molecular_graphics
;
SHELXTL (Sheldrick, 2008<i>a</i>) and Mercury (Macrae <i>et al.</i>,
2006)
;
_computing_publication_material
;
PLATON (Spek, 2009)
;
_computing_structure_refinement
;
SHELXL2014 (Sheldrick, 2015)
;
_computing_structure_solution
;
SHELXS2013 (Sheldrick, 2008<i>a</i>)
;
_diffrn_ambient_temperature 166.00(10)
_diffrn_measured_fraction_theta_full 1.000
_diffrn_measured_fraction_theta_max 1.000
_diffrn_measurement_device_type 'Bruker APEX DUO CCD area detector'
_diffrn_measurement_method '\f and \w scans'
_diffrn_radiation_monochromator graphite
_diffrn_radiation_source 'fine-focus sealed tube'
_diffrn_radiation_type MoK\a
_diffrn_radiation_wavelength 0.71073
_diffrn_reflns_av_R_equivalents 0.0367
_diffrn_reflns_limit_h_max 40
_diffrn_reflns_limit_h_min -40
_diffrn_reflns_limit_k_max 12
_diffrn_reflns_limit_k_min -12
_diffrn_reflns_limit_l_max 18
_diffrn_reflns_limit_l_min -18
_diffrn_reflns_number 61779
_diffrn_reflns_theta_full 25.242
_diffrn_reflns_theta_max 28.000
_diffrn_reflns_theta_min 2.272
_exptl_absorpt_coefficient_mu 0.092
_exptl_absorpt_correction_T_max 0.9632
_exptl_absorpt_correction_T_min 0.9207
_exptl_absorpt_correction_type multi-scan
_exptl_absorpt_process_details
;
(<i>SADABS</i>; Bruker, 2009)
;
_exptl_crystal_colour colourless
_exptl_crystal_density_diffrn 1.314
_exptl_crystal_description block
_exptl_crystal_F_000 1760
_exptl_crystal_size_max 0.432
_exptl_crystal_size_mid 0.173
_exptl_crystal_size_min 0.151
_refine_diff_density_max 0.477
_refine_diff_density_min -0.410
_refine_ls_extinction_method none
_refine_ls_goodness_of_fit_ref 1.043
_refine_ls_hydrogen_treatment mixed
_refine_ls_matrix_type full
_refine_ls_number_parameters 379
_refine_ls_number_reflns 5038
_refine_ls_number_restraints 387
_refine_ls_restrained_S_all 1.009
_refine_ls_R_factor_all 0.0775
_refine_ls_R_factor_gt 0.0616
_refine_ls_shift/su_max 0.001
_refine_ls_shift/su_mean 0.000
_refine_ls_structure_factor_coef Fsqd
_refine_ls_weighting_details 'w=1/[\s^2^(Fo^2^)+(0.0582P)^2^+3.0812P] where P=(Fo^2^+2Fc^2^)/3'
_refine_ls_weighting_scheme calc
_refine_ls_wR_factor_gt 0.1447
_refine_ls_wR_factor_ref 0.1588
_reflns_number_gt 3971
_reflns_number_total 5038
_reflns_threshold_expression 'I > 2\s(I)'
_cod_data_source_file eg3207sup1.cif
_cod_data_source_block 166K
_cod_depositor_comments 'Adding full bibliography for 2020665--2020673.cif.'
_cod_database_code 2020671
_cod_database_fobs_code 2020671
_shelx_space_group_comment
;
The symmetry employed for this shelxl refinement is uniquely defined
by the following loop, which should always be used as a source of
symmetry information in preference to the above space-group names.
They are only intended as comments.
;
_shelx_estimated_absorpt_t_min 0.961
_shelx_estimated_absorpt_t_max 0.986

loop_
_space_group_symop_operation_xyz
'x, y, z'
'-x+1/2, -y+1/2, z'
'-x, y+1/2, -z+1/2'
'x+1/2, -y, -z+1/2'
'-x, -y, -z'
'x-1/2, y-1/2, -z'
'x, -y-1/2, z-1/2'
'-x-1/2, y, z-1/2'

loop_
_atom_site_type_symbol
_atom_site_label
_atom_site_fract_x
_atom_site_fract_y
_atom_site_fract_z
_atom_site_U_iso_or_equiv
_atom_site_adp_type
_atom_site_calc_flag
_atom_site_occupancy
_atom_site_disorder_assembly
_atom_site_disorder_group
O O1A 0.63536(5) 0.8145(2) 0.52402(11) 0.0596(4) Uani d 1 . .
H H1O1 0.6614(7) 0.799(4) 0.505(2) 0.111(12) Uiso d 1 . .
O O2A 0.65797(5) 0.6902(2) 0.64472(13) 0.0709(5) Uani d 1 . .
N N1A 0.71130(4) 0.77067(15) 0.44104(10) 0.0323(3) Uani d 1 . .
N N2A 0.74367(5) 0.62131(15) 0.32111(10) 0.0339(3) Uani d 1 . .
C C1A 0.58330(5) 0.75008(19) 0.63496(12) 0.0333(4) Uani d 1 . .
C C2A 0.56865(6) 0.6706(2) 0.71089(13) 0.0389(4) Uani d 1 . .
C C3A 0.52448(6) 0.6757(2) 0.73172(15) 0.0446(5) Uani d 1 . .
H H3AA 0.5139 0.6216 0.7828 0.054 Uiso calc 1 . .
C C4A 0.49630(6) 0.7560(2) 0.68069(15) 0.0471(5) Uani d 1 . .
H H4AA 0.4666 0.7572 0.6968 0.057 Uiso calc 1 . .
C C5A 0.51073(7) 0.8359(2) 0.60537(15) 0.0483(5) Uani d 1 . .
H H5AA 0.4912 0.8922 0.5701 0.058 Uiso calc 1 . .
C C6A 0.55360(6) 0.8321(2) 0.58284(14) 0.0415(4) Uani d 1 . .
H H6AA 0.5636 0.8858 0.5310 0.050 Uiso calc 1 . .
C C7A 0.62901(6) 0.7486(2) 0.60292(13) 0.0390(4) Uani d 1 . .
C C8A 0.59677(7) 0.5790(2) 0.77028(16) 0.0526(5) Uani d 1 . .
H H8AA 0.5789 0.5264 0.8149 0.079 Uiso calc 1 . .
H H8AB 0.6174 0.6392 0.8041 0.079 Uiso calc 1 . .
H H8AC 0.6125 0.5113 0.7309 0.079 Uiso calc 1 . .
C C9A 0.70628(6) 0.64386(19) 0.38051(13) 0.0373(4) Uani d 1 . .
H H9AA 0.7018 0.5584 0.4199 0.045 Uiso calc 1 . .
H H9AB 0.6804 0.6561 0.3410 0.045 Uiso calc 1 . .
C C10A 0.78146(6) 0.60390(18) 0.38054(13) 0.0351(4) Uani d 1 . .
H H10A 0.8072 0.5887 0.3410 0.042 Uiso calc 1 . .
H H10B 0.7776 0.5180 0.4199 0.042 Uiso calc 1 . .
C C11A 0.7500 0.7500 0.49893(16) 0.0343(5) Uani d 1 . .
H H11A 0.7462 0.6693 0.5381 0.041 Uiso d 1 . .
C C12A 0.7500 0.7500 0.26392(16) 0.0396(6) Uani d 1 . .
H H12A 0.7255 0.7624 0.2247 0.047 Uiso d 1 . .
O O1B 0.86512(11) 0.1713(5) 0.2838(3) 0.0529(10) Uani d 0.562(6) A 1
H H2O1 0.8456(16) 0.194(7) 0.248(4) 0.11(2) Uiso d 0.562(6) A 1
O O2B 0.83470(9) 0.3282(4) 0.3781(3) 0.0576(10) Uani d 0.562(6) A 1
C C1B 0.8941(4) 0.2011(10) 0.4372(6) 0.0269(14) Uani d 0.562(6) A 1
C C2B 0.9188(7) 0.0748(19) 0.4377(12) 0.031(2) Uani d 0.562(6) A 1
C C3B 0.9451(6) 0.0518(16) 0.5142(10) 0.0382(17) Uani d 0.562(6) A 1
H H3BA 0.9604 -0.0358 0.5182 0.046 Uiso calc 0.562(6) A 1
C C4B 0.9500(3) 0.1500(9) 0.5848(6) 0.0410(15) Uani d 0.562(6) A 1
H H4BA 0.9692 0.1313 0.6349 0.049 Uiso calc 0.562(6) A 1
C C5B 0.9267(2) 0.2771(7) 0.5820(4) 0.0379(12) Uani d 0.562(6) A 1
H H5BA 0.9296 0.3462 0.6301 0.046 Uiso calc 0.562(6) A 1
C C6B 0.8992(2) 0.3005(6) 0.5078(5) 0.0339(12) Uani d 0.562(6) A 1
H H6BA 0.8833 0.3872 0.5052 0.041 Uiso calc 0.562(6) A 1
C C7B 0.86200(12) 0.2395(5) 0.3630(3) 0.0341(9) Uani d 0.562(6) A 1
C C8B 0.9173(2) -0.0406(7) 0.3642(5) 0.0407(12) Uani d 0.562(6) A 1
H H8BA 0.8872 -0.0618 0.3484 0.061 Uiso calc 0.562(6) A 1
H H8BB 0.9313 -0.1271 0.3881 0.061 Uiso calc 0.562(6) A 1
H H8BC 0.9326 -0.0079 0.3083 0.061 Uiso calc 0.562(6) A 1
O O1Y 0.83519(13) 0.2633(6) 0.3357(3) 0.0534(13) Uani d 0.438(6) A 2
H H3O1 0.818(2) 0.250(10) 0.292(4) 0.12(3) Uiso d 0.438(6) A 2
O O2Y 0.87177(15) 0.0850(7) 0.2733(3) 0.0653(15) Uani d 0.438(6) A 2
C C1Y 0.8931(6) 0.1705(15) 0.4228(9) 0.035(2) Uani d 0.438(6) A 2
C C2Y 0.9206(10) 0.059(3) 0.4468(17) 0.035(3) Uani d 0.438(6) A 2
C C3Y 0.9439(8) 0.070(2) 0.5307(13) 0.045(3) Uani d 0.438(6) A 2
H H3YA 0.9641 -0.0019 0.5470 0.054 Uiso calc 0.438(6) A 2
C C4Y 0.9377(4) 0.1853(13) 0.5894(7) 0.049(2) Uani d 0.438(6) A 2
H H4YA 0.9530 0.1897 0.6467 0.058 Uiso calc 0.438(6) A 2
C C5Y 0.9098(3) 0.2939(10) 0.5660(6) 0.0475(18) Uani d 0.438(6) A 2
H H5YA 0.9059 0.3730 0.6065 0.057 Uiso calc 0.438(6) A 2
C C6Y 0.8876(3) 0.2862(11) 0.4835(7) 0.0412(17) Uani d 0.438(6) A 2
H H6YA 0.8682 0.3606 0.4672 0.049 Uiso calc 0.438(6) A 2
C C7Y 0.86598(15) 0.1673(7) 0.3360(4) 0.0343(12) Uani d 0.438(6) A 2
C C8Y 0.9292(3) -0.0681(9) 0.3845(7) 0.0487(17) Uani d 0.438(6) A 2
H H8YA 0.9516 -0.1282 0.4126 0.073 Uiso calc 0.438(6) A 2
H H8YB 0.9390 -0.0347 0.3233 0.073 Uiso calc 0.438(6) A 2
H H8YC 0.9026 -0.1237 0.3772 0.073 Uiso calc 0.438(6) A 2
N N1B 0.78896(8) 0.2380(2) 0.18602(12) 0.0620(6) Uani d 1 . .
N N2B 0.74625(6) 0.12017(15) 0.06701(10) 0.0384(4) Uani d 1 . .
C C9B 0.78417(8) 0.1109(2) 0.12608(16) 0.0542(6) Uani d 1 . .
H H9BA 0.8101 0.1008 0.0865 0.065 Uiso calc 1 . .
H H9BB 0.7820 0.0247 0.1657 0.065 Uiso calc 1 . .
C C10B 0.70831(8) 0.1340(2) 0.12595(14) 0.0477(5) Uani d 1 . .
H H10C 0.7055 0.0479 0.1655 0.057 Uiso calc 1 . .
H H10D 0.6823 0.1406 0.0863 0.057 Uiso calc 1 . .
C C11B 0.7500 0.2500 0.24375(19) 0.0792(14) Uani d 1 . .
H H11C 0.7526 0.3313 0.2829 0.095 Uiso d 1 . .
C C12B 0.7500 0.2500 0.01012(16) 0.0420(6) Uani d 1 . .
H H12C 0.7254 0.2590 -0.0291 0.050 Uiso d 1 . .

loop_
_atom_site_aniso_label
_atom_site_aniso_U_11
_atom_site_aniso_U_22
_atom_site_aniso_U_33
_atom_site_aniso_U_12
_atom_site_aniso_U_13
_atom_site_aniso_U_23
O1A 0.0452(9) 0.0787(11) 0.0548(9) 0.0094(8) 0.0141(7) 0.0158(8)
O2A 0.0355(8) 0.0938(13) 0.0834(12) 0.0125(8) 0.0016(8) 0.0264(11)
N1A 0.0331(7) 0.0298(7) 0.0341(7) 0.0001(6) 0.0070(6) -0.0005(6)
N2A 0.0443(8) 0.0256(7) 0.0319(7) 0.0006(6) -0.0022(6) -0.0068(6)
C1A 0.0322(8) 0.0289(8) 0.0387(9) -0.0024(7) 0.0010(7) -0.0084(7)
C2A 0.0402(10) 0.0349(9) 0.0414(9) -0.0036(8) -0.0023(8) -0.0069(8)
C3A 0.0355(10) 0.0495(11) 0.0490(11) -0.0083(8) 0.0051(8) -0.0142(9)
C4A 0.0355(9) 0.0543(12) 0.0516(11) -0.0035(9) 0.0026(8) -0.0152(10)
C5A 0.0404(10) 0.0497(12) 0.0547(12) 0.0102(9) -0.0070(9) -0.0098(10)
C6A 0.0416(10) 0.0366(10) 0.0465(10) 0.0025(8) -0.0005(8) -0.0048(8)
C7A 0.0362(9) 0.0348(9) 0.0459(10) -0.0017(8) 0.0044(8) -0.0062(8)
C8A 0.0524(12) 0.0521(12) 0.0534(12) -0.0003(10) -0.0035(10) 0.0064(10)
C9A 0.0359(9) 0.0308(9) 0.0451(10) -0.0090(7) -0.0021(8) -0.0030(7)
C10A 0.0412(9) 0.0251(8) 0.0389(9) 0.0081(7) -0.0008(7) -0.0007(7)
C11A 0.0488(14) 0.0300(11) 0.0241(10) -0.0020(11) 0.000 0.000
C12A 0.0578(16) 0.0389(13) 0.0220(10) 0.0042(12) 0.000 0.000
O1B 0.063(2) 0.058(2) 0.0373(17) 0.0275(16) -0.0110(15) -0.0076(17)
O2B 0.0524(17) 0.0523(19) 0.068(2) 0.0275(13) -0.0192(14) -0.0201(17)
C1B 0.025(2) 0.026(3) 0.030(3) 0.004(2) 0.001(2) 0.003(2)
C2B 0.029(3) 0.029(4) 0.035(3) -0.002(3) 0.003(3) 0.002(4)
C3B 0.040(4) 0.029(3) 0.046(4) 0.000(3) 0.000(3) 0.006(2)
C4B 0.047(4) 0.035(3) 0.041(2) 0.000(2) -0.008(2) 0.009(2)
C5B 0.042(3) 0.038(2) 0.033(2) -0.002(3) -0.003(2) -0.0041(18)
C6B 0.034(3) 0.030(2) 0.037(3) 0.003(2) 0.000(2) -0.003(2)
C7B 0.0315(18) 0.0294(19) 0.0415(19) 0.0013(15) -0.0006(15) 0.0006(16)
C8B 0.037(3) 0.030(2) 0.056(3) 0.0034(19) 0.000(2) -0.004(2)
O1Y 0.047(2) 0.059(3) 0.054(2) 0.0187(18) -0.0166(19) -0.012(2)
O2Y 0.079(3) 0.076(4) 0.041(2) 0.036(2) -0.0130(18) -0.013(2)
C1Y 0.039(3) 0.041(6) 0.026(3) -0.005(4) 0.007(2) -0.003(3)
C2Y 0.035(5) 0.028(4) 0.043(5) -0.006(3) 0.001(4) 0.012(3)
C3Y 0.041(6) 0.043(7) 0.050(6) -0.010(4) -0.019(6) 0.017(4)
C4Y 0.055(6) 0.056(7) 0.035(3) -0.015(4) -0.014(4) 0.008(4)
C5Y 0.048(4) 0.051(4) 0.043(4) -0.009(3) -0.007(3) -0.005(3)
C6Y 0.038(4) 0.048(4) 0.038(4) -0.006(3) -0.003(3) -0.001(3)
C7Y 0.036(2) 0.038(3) 0.030(2) 0.003(2) 0.003(2) 0.006(2)
C8Y 0.051(5) 0.038(4) 0.057(4) 0.000(3) -0.006(3) 0.005(3)
N1B 0.1027(16) 0.0408(9) 0.0424(9) -0.0261(10) -0.0321(10) 0.0170(8)
N2B 0.0629(10) 0.0226(7) 0.0299(7) 0.0006(7) -0.0018(7) -0.0025(6)
C9B 0.0741(15) 0.0291(9) 0.0593(13) -0.0019(10) -0.0184(11) 0.0138(9)
C10B 0.0703(14) 0.0319(9) 0.0407(10) -0.0148(9) 0.0066(9) -0.0090(8)
C11B 0.169(4) 0.0512(18) 0.0177(12) -0.050(2) 0.000 0.000
C12B 0.0741(19) 0.0317(12) 0.0202(10) 0.0039(13) 0.000 0.000

loop_
_atom_type_symbol
_atom_type_description
_atom_type_scat_dispersion_real
_atom_type_scat_dispersion_imag
_atom_type_scat_source
C C 0.0033 0.0016 'International Tables Vol C Tables 4.2.6.8 and 6.1.1.4'
H H 0.0000 0.0000 'International Tables Vol C Tables 4.2.6.8 and 6.1.1.4'
N N 0.0061 0.0033 'International Tables Vol C Tables 4.2.6.8 and 6.1.1.4'
O O 0.0106 0.0060 'International Tables Vol C Tables 4.2.6.8 and 6.1.1.4'

loop_
_geom_angle_atom_site_label_1
_geom_angle_atom_site_label_2
_geom_angle_atom_site_label_3
_geom_angle_site_symmetry_1
_geom_angle_site_symmetry_3
_geom_angle
C7A O1A H1O1 . . 110(2)
C11A N1A C10A . 2_665 108.18(12)
C11A N1A C9A . . 108.15(12)
C10A N1A C9A 2_665 . 107.99(13)
C9A N2A C10A . . 108.29(13)
C9A N2A C12A . . 108.33(12)
C10A N2A C12A . . 108.10(12)
C2A C1A C6A . . 119.39(17)
C2A C1A C7A . . 123.06(17)
C6A C1A C7A . . 117.50(17)
C1A C2A C3A . . 117.80(18)
C1A C2A C8A . . 124.25(18)
C3A C2A C8A . . 117.94(19)
C4A C3A C2A . . 121.9(2)
C4A C3A H3AA . . 119.0
C2A C3A H3AA . . 119.0
C3A C4A C5A . . 120.52(19)
C3A C4A H4AA . . 119.7
C5A C4A H4AA . . 119.7
C6A C5A C4A . . 118.9(2)
C6A C5A H5AA . . 120.6
C4A C5A H5AA . . 120.6
C5A C6A C1A . . 121.47(19)
C5A C6A H6AA . . 119.3
C1A C6A H6AA . . 119.3
O2A C7A O1A . . 122.14(18)
O2A C7A C1A . . 123.84(18)
O1A C7A C1A . . 114.01(17)
C2A C8A H8AA . . 109.5
C2A C8A H8AB . . 109.5
H8AA C8A H8AB . . 109.5
C2A C8A H8AC . . 109.5
H8AA C8A H8AC . . 109.5
H8AB C8A H8AC . . 109.5
N2A C9A N1A . . 112.14(13)
N2A C9A H9AA . . 109.2
N1A C9A H9AA . . 109.2
N2A C9A H9AB . . 109.2
N1A C9A H9AB . . 109.2
H9AA C9A H9AB . . 107.9
N2A C10A N1A . 2_665 112.15(13)
N2A C10A H10A . . 109.2
N1A C10A H10A 2_665 . 109.2
N2A C10A H10B . . 109.2
N1A C10A H10B 2_665 . 109.2
H10A C10A H10B . . 107.9
N1A C11A N1A . 2_665 111.31(18)
N1A C11A H11A . . 109.7
N1A C11A H11A 2_665 . 109.3
N2A C12A N2A 2_665 . 112.18(18)
N2A C12A H12A 2_665 . 109.7
N2A C12A H12A . . 108.8
C7B O1B H2O1 . . 111(5)
C6B C1B C2B . . 120.0(6)
C6B C1B C7B . . 115.6(5)
C2B C1B C7B . . 124.4(7)
C3B C2B C1B . . 117.0(9)
C3B C2B C8B . . 117.4(8)
C1B C2B C8B . . 125.5(8)
C4B C3B C2B . . 123.1(10)
C4B C3B H3BA . . 118.5
C2B C3B H3BA . . 118.5
C3B C4B C5B . . 119.5(7)
C3B C4B H4BA . . 120.3
C5B C4B H4BA . . 120.3
C6B C5B C4B . . 118.5(6)
C6B C5B H5BA . . 120.7
C4B C5B H5BA . . 120.7
C5B C6B C1B . . 121.8(5)
C5B C6B H6BA . . 119.1
C1B C6B H6BA . . 119.1
O2B C7B O1B . . 123.0(4)
O2B C7B C1B . . 120.3(5)
O1B C7B C1B . . 116.7(4)
C2B C8B H8BA . . 109.5
C2B C8B H8BB . . 109.5
H8BA C8B H8BB . . 109.5
C2B C8B H8BC . . 109.5
H8BA C8B H8BC . . 109.5
H8BB C8B H8BC . . 109.5
C7Y O1Y H3O1 . . 111(7)
C2Y C1Y C6Y . . 120.1(9)
C2Y C1Y C7Y . . 122.2(10)
C6Y C1Y C7Y . . 117.6(9)
C1Y C2Y C3Y . . 118.0(14)
C1Y C2Y C8Y . . 123.5(12)
C3Y C2Y C8Y . . 118.3(11)
C4Y C3Y C2Y . . 120.5(12)
C4Y C3Y H3YA . . 119.7
C2Y C3Y H3YA . . 119.7
C5Y C4Y C3Y . . 121.0(8)
C5Y C4Y H4YA . . 119.5
C3Y C4Y H4YA . . 119.5
C6Y C5Y C4Y . . 119.2(9)
C6Y C5Y H5YA . . 120.4
C4Y C5Y H5YA . . 120.4
C5Y C6Y C1Y . . 121.1(9)
C5Y C6Y H6YA . . 119.4
C1Y C6Y H6YA . . 119.4
O2Y C7Y O1Y . . 123.2(5)
O2Y C7Y C1Y . . 123.5(6)
O1Y C7Y C1Y . . 113.4(7)
C2Y C8Y H8YA . . 109.5
C2Y C8Y H8YB . . 109.5
H8YA C8Y H8YB . . 109.5
C2Y C8Y H8YC . . 109.5
H8YA C8Y H8YC . . 109.5
H8YB C8Y H8YC . . 109.5
C11B N1B C9B . . 107.90(17)
C11B N1B C10B . 2_655 108.29(18)
C9B N1B C10B . 2_655 108.64(15)
C9B N2B C10B . . 108.71(16)
C9B N2B C12B . . 108.05(14)
C10B N2B C12B . . 108.28(14)
N2B C9B N1B . . 111.91(17)
N2B C9B H9BA . . 109.2
N1B C9B H9BA . . 109.2
N2B C9B H9BB . . 109.2
N1B C9B H9BB . . 109.2
H9BA C9B H9BB . . 107.9
N2B C10B N1B . 2_655 111.40(16)
N2B C10B H10C . . 109.3
N1B C10B H10C 2_655 . 109.3
N2B C10B H10D . . 109.3
N1B C10B H10D 2_655 . 109.3
H10C C10B H10D . . 108.0
N1B C11B N1B . 2_655 111.4(2)
N1B C11B H11C . . 108.9
N1B C11B H11C 2_655 . 110.1
N2B C12B N2B . 2_655 112.47(18)
N2B C12B H12C . . 109.8
N2B C12B H12C 2_655 . 108.6

loop_
_geom_bond_atom_site_label_1
_geom_bond_atom_site_label_2
_geom_bond_site_symmetry_2
_geom_bond_distance
O1A C7A . 1.305(2)
O1A H1O1 . 0.868(18)
O2A C7A . 1.211(2)
N1A C11A . 1.4725(19)
N1A C10A 2_665 1.478(2)
N1A C9A . 1.480(2)
N2A C9A . 1.455(2)
N2A C10A . 1.459(2)
N2A C12A . 1.4714(19)
C1A C2A . 1.396(3)
C1A C6A . 1.414(3)
C1A C7A . 1.490(2)
C2A C3A . 1.403(3)
C2A C8A . 1.491(3)
C3A C4A . 1.366(3)
C3A H3AA . 0.9500
C4A C5A . 1.389(3)
C4A H4AA . 0.9500
C5A C6A . 1.369(3)
C5A H5AA . 0.9500
C6A H6AA . 0.9500
C8A H8AA . 0.9800
C8A H8AB . 0.9800
C8A H8AC . 0.9800
C9A H9AA . 0.9900
C9A H9AB . 0.9900
C10A N1A 2_665 1.478(2)
C10A H10A . 0.9900
C10A H10B . 0.9900
C11A N1A 2_665 1.4726(19)
C11A H11A . 0.9493
C12A N2A 2_665 1.4714(19)
C12A H12A . 0.9520
O1B C7B . 1.309(4)
O1B H2O1 . 0.82(2)
O2B C7B . 1.206(5)
C1B C6B . 1.386(7)
C1B C2B . 1.408(11)
C1B C7B . 1.502(6)
C2B C3B . 1.385(11)
C2B C8B . 1.511(13)
C3B C4B . 1.377(9)
C3B H3BA . 0.9500
C4B C5B . 1.393(7)
C4B H4BA . 0.9500
C5B C6B . 1.382(6)
C5B H5BA . 0.9500
C6B H6BA . 0.9500
C8B H8BA . 0.9800
C8B H8BB . 0.9800
C8B H8BC . 0.9800
O1Y C7Y . 1.311(6)
O1Y H3O1 . 0.83(2)
O2Y C7Y . 1.199(7)
C1Y C2Y . 1.392(14)
C1Y C6Y . 1.401(11)
C1Y C7Y . 1.504(9)
C2Y C3Y . 1.409(15)
C2Y C8Y . 1.512(19)
C3Y C4Y . 1.382(13)
C3Y H3YA . 0.9500
C4Y C5Y . 1.378(9)
C4Y H4YA . 0.9500
C5Y C6Y . 1.370(8)
C5Y H5YA . 0.9500
C6Y H6YA . 0.9500
C8Y H8YA . 0.9800
C8Y H8YB . 0.9800
C8Y H8YC . 0.9800
N1B C11B . 1.469(3)
N1B C9B . 1.477(3)
N1B C10B 2_655 1.479(2)
N2B C9B . 1.453(3)
N2B C10B . 1.455(3)
N2B C12B . 1.4693(19)
C9B H9BA . 0.9900
C9B H9BB . 0.9900
C10B N1B 2_655 1.479(2)
C10B H10C . 0.9900
C10B H10D . 0.9900
C11B N1B 2_655 1.469(3)
C11B H11C . 0.9492
C12B N2B 2_655 1.4693(19)
C12B H12C . 0.9520

loop_
_geom_hbond_atom_site_label_D
_geom_hbond_atom_site_label_H
_geom_hbond_atom_site_label_A
_geom_hbond_site_symmetry_A
_geom_hbond_distance_DH
_geom_hbond_distance_HA
_geom_hbond_distance_DA
_geom_hbond_angle_DHA
_geom_hbond_publ_flag
O1A H1O1 N1A . 0.87(2) 1.82(2) 2.671(2) 168(3) yes
O1B H2O1 N1B . 0.82(5) 2.01(5) 2.818(4) 167(6) yes
C6A H6AA O1A . 0.9500 2.3300 2.678(2) 101.00 yes
C10A H10B O2B . 0.9900 2.5800 3.065(4) 110.00 yes
C12A H12A O2A 7_575 0.9500 2.4300 3.375(2) 172.00 yes
C12B H12C O2B 8_755 0.9500 2.3800 3.321(4) 169.00 yes
C8B H8BA O1B . 0.9800 2.4700 2.809(8) 100.00 yes

loop_
_geom_torsion_atom_site_label_1
_geom_torsion_atom_site_label_2
_geom_torsion_atom_site_label_3
_geom_torsion_atom_site_label_4
_geom_torsion_site_symmetry_1
_geom_torsion_site_symmetry_4
_geom_torsion
C6A C1A C2A C3A . . 0.3(3)
C7A C1A C2A C3A . . -177.09(16)
C6A C1A C2A C8A . . 179.29(18)
C7A C1A C2A C8A . . 1.9(3)
C1A C2A C3A C4A . . -0.6(3)
C8A C2A C3A C4A . . -179.60(19)
C2A C3A C4A C5A . . 0.2(3)
C3A C4A C5A C6A . . 0.4(3)
C4A C5A C6A C1A . . -0.6(3)
C2A C1A C6A C5A . . 0.3(3)
C7A C1A C6A C5A . . 177.81(18)
C2A C1A C7A O2A . . -7.5(3)
C6A C1A C7A O2A . . 175.1(2)
C2A C1A C7A O1A . . 171.51(17)
C6A C1A C7A O1A . . -5.9(2)
C10A N2A C9A N1A . . 58.73(18)
C12A N2A C9A N1A . . -58.28(18)
C11A N1A C9A N2A . . -58.83(18)
C10A N1A C9A N2A 2_665 . 58.02(18)
C9A N2A C10A N1A . 2_665 -58.70(18)
C12A N2A C10A N1A . 2_665 58.46(18)
C10A N1A C11A N1A 2_665 2_665 -58.36(9)
C9A N1A C11A N1A . 2_665 58.37(10)
C9A N2A C12A N2A . 2_665 58.58(10)
C10A N2A C12A N2A . 2_665 -58.55(10)
C6B C1B C2B C3B . . 5(3)
C7B C1B C2B C3B . . -176.3(18)
C6B C1B C2B C8B . . -178.4(17)
C7B C1B C2B C8B . . 1(3)
C1B C2B C3B C4B . . -4(4)
C8B C2B C3B C4B . . 178.4(18)
C2B C3B C4B C5B . . 2(3)
C3B C4B C5B C6B . . -0.1(16)
C4B C5B C6B C1B . . 0.4(12)
C2B C1B C6B C5B . . -3(2)
C7B C1B C6B C5B . . 178.0(7)
C6B C1B C7B O2B . . -19.8(14)
C2B C1B C7B O2B . . 161.1(17)
C6B C1B C7B O1B . . 161.0(8)
C2B C1B C7B O1B . . -18(2)
C6Y C1Y C2Y C3Y . . -3(4)
C7Y C1Y C2Y C3Y . . -178(2)
C6Y C1Y C2Y C8Y . . -179(2)
C7Y C1Y C2Y C8Y . . 6(5)
C1Y C2Y C3Y C4Y . . 3(5)
C8Y C2Y C3Y C4Y . . 179(2)
C2Y C3Y C4Y C5Y . . -2(4)
C3Y C4Y C5Y C6Y . . 1(2)
C4Y C5Y C6Y C1Y . . -0.2(17)
C2Y C1Y C6Y C5Y . . 2(3)
C7Y C1Y C6Y C5Y . . 177.1(10)
C2Y C1Y C7Y O2Y . . -15(3)
C6Y C1Y C7Y O2Y . . 169.7(11)
C2Y C1Y C7Y O1Y . . 165(2)
C6Y C1Y C7Y O1Y . . -10.5(18)
C10B N2B C9B N1B . . -59.3(2)
C12B N2B C9B N1B . . 58.0(2)
C11B N1B C9B N2B . . 58.9(2)
C10B N1B C9B N2B 2_655 . -58.3(3)
C9B N2B C10B N1B . 2_655 58.9(2)
C12B N2B C10B N1B . 2_655 -58.2(2)
C9B N1B C11B N1B . 2_655 -58.61(11)
C10B N1B C11B N1B 2_655 2_655 58.81(11)
C9B N2B C12B N2B . 2_655 -58.63(13)
C10B N2B C12B N2B . 2_655 58.94(11)
